data_9016507
loop_
_publ_author_name
'Powell, H.'
'Wells, A.'

_publ_section_title
;
 The Structure of Caesium Cobalt Chloride ( Cs3 Co Cl5 )
 _cod_database_code 1010481
;
_journal_name_full 'Journal of the Chemical Society'
_journal_page_first 359
_journal_page_last 362
_journal_volume 1935
_journal_year 1935
_chemical_formula_sum 'Cl5 Co Cs5'
_space_group_IT_number 140
_symmetry_space_group_name_Hall '-I 4 2c'
_symmetry_space_group_name_H-M 'I 4/m c m'
_cell_angle_alpha 90
_cell_angle_beta 90
_cell_angle_gamma 90
_cell_length_a 9.18
_cell_length_b 9.18
_cell_length_c 14.47
_cell_formula_units_Z 4
_cell_volume 1219.422
_database_code_amcsd 0017397
_exptl_crystal_density_diffrn 4.906
_cod_duplicate_entry 1010481
_cod_original_formula_sum 'Cs5 Cl5 Co'
_cod_database_code 9016507
_amcsd_formula_title 'Cl5 Co Cs3'

loop_
_space_group_symop_operation_xyz
x,y,z
1/2+x,1/2+y,1/2+z
-y,-x,1/2+z
1/2-y,1/2-x,+z
y,x,1/2-z
1/2+y,1/2+x,-z
y,-x,-z
1/2+y,1/2-x,1/2-z
-y,x,z
1/2-y,1/2+x,1/2+z
x,-y,1/2+z
1/2+x,1/2-y,+z
-x,y,1/2-z
1/2-x,1/2+y,-z
x,y,-z
1/2+x,1/2+y,1/2-z
-x,-y,z
1/2-x,1/2-y,1/2+z
y,x,1/2+z
1/2+y,1/2+x,+z
-y,-x,1/2-z
1/2-y,1/2-x,-z
-y,x,-z
1/2-y,1/2+x,1/2-z
y,-x,z
1/2+y,1/2-x,1/2+z
-x,y,1/2+z
1/2-x,1/2+y,+z
x,-y,1/2-z
1/2+x,1/2-y,-z
-x,-y,-z
1/2-x,1/2-y,1/2-z

loop_
_atom_site_label
_atom_site_fract_x
_atom_site_fract_y
_atom_site_fract_z
Cs1 0.00000 0.00000 0.00000
Cs2 0.16670 0.66670 0.25000
Cl1 0.00000 0.00000 0.25000
Cl2 0.15500 0.65500 0.91670
Co1 0.00000 0.50000 0.00000

loop_
_cod_related_entry_id
_cod_related_entry_database
_cod_related_entry_code
1 AMCSD 0017397
